data_4310900
loop_
_publ_author_name
'Kaushik Ghosh'
'Aura A. Eroy-Reveles'
'Belem Avila'
'Theodore R. Holman'
'Marilyn M. Olmstead'
'Pradip K. Mascharak'

_publ_section_title
;
 Reactions of NO with Mn(II) and Mn(III) Centers Coordinated to
 Carboxamido Nitrogen: Synthesis of a Manganese Nitrosyl with Photolabile
 NO
;
_journal_name_full 'Inorganic Chemistry'
_journal_page_first 2988
_journal_page_last 2997
_journal_paper_doi 10.1021/ic030331n
_journal_volume 43
_journal_year 2004
_chemical_absolute_configuration ad
_chemical_formula_sum 'C24 H26 Cl2 Mn N7 O5'
_chemical_formula_weight 618.36
_chemical_name_common '[Mn(PaPy3)Cl]ClO4.2CH3CN'
_chemical_name_systematic
;
  ?
;
_space_group_IT_number 4
_symmetry_cell_setting monoclinic
_symmetry_space_group_name_Hall 'P 2yb'
_symmetry_space_group_name_H-M 'P 1 21 1'
_atom_sites_solution_hydrogens geom
_atom_sites_solution_primary direct
_atom_sites_solution_secondary difmap
_audit_creation_method SHELXL-97
_cell_angle_alpha 90.00
_cell_angle_beta 99.483(6)
_cell_angle_gamma 90.00
_cell_formula_units_Z 2
_cell_length_a 8.5142(19)
_cell_length_b 14.365(3)
_cell_length_c 11.451(3)
_cell_measurement_reflns_used 790
_cell_measurement_temperature 90(2)
_cell_measurement_theta_max 20.0
_cell_measurement_theta_min 3.5
_cell_volume 1381.4(6)
_computing_cell_refinement 'SMART 5.054 (Bruker, 2002)'
_computing_data_collection 'SMART 5.054 (Bruker, 2002)'
_computing_data_reduction 'SMART 6.36 (Bruker, 2003)'
_computing_molecular_graphics 'SHELXTL 5.1 (Sheldrick, 1994)'
_computing_publication_material 'SHELXL-97 (Sheldrick, 1997)'
_computing_structure_refinement 'SHELXL-97 (Sheldrick, 1997)'
_computing_structure_solution 'SHELXS-97 (Sheldrick, 1990)'
_diffrn_ambient_temperature 90(2)
_diffrn_detector_area_resol_mean 8.3
_diffrn_measured_fraction_theta_max 0.992
_diffrn_measurement_device_type 'Bruker SMART 1000'
_diffrn_measurement_method \w
_diffrn_radiation_monochromator graphite
_diffrn_radiation_source 'normal-focus sealed tube'
_diffrn_radiation_type MoK\a
_diffrn_radiation_wavelength 0.71073
_diffrn_reflns_av_R_equivalents 0.016
_diffrn_reflns_av_sigmaI/netI 0.034
_diffrn_reflns_limit_h_max 11
_diffrn_reflns_limit_h_min -11
_diffrn_reflns_limit_k_max 20
_diffrn_reflns_limit_k_min -20
_diffrn_reflns_limit_l_max 16
_diffrn_reflns_limit_l_min -16
_diffrn_reflns_number 17510
_diffrn_reflns_theta_max 30.03
_diffrn_reflns_theta_min 2.29
_diffrn_standards_number 0
_exptl_absorpt_coefficient_mu 0.719
_exptl_absorpt_correction_T_max 0.887
_exptl_absorpt_correction_T_min 0.680
_exptl_absorpt_correction_type multi-scan
_exptl_absorpt_process_details 'SADABS 2.05 (Sheldrick, 2002)'
_exptl_crystal_colour green
_exptl_crystal_density_diffrn 1.487
_exptl_crystal_density_method 'not measured'
_exptl_crystal_description plate
_exptl_crystal_F_000 636
_exptl_crystal_size_max 0.58
_exptl_crystal_size_mid 0.31
_exptl_crystal_size_min 0.17
_refine_ls_abs_structure_details 'Flack H D (1983), Acta Cryst. A39, 876-881'
_refine_ls_abs_structure_Flack 0.007(7)
_refine_ls_extinction_method none
_refine_ls_goodness_of_fit_ref 1.033
_refine_ls_hydrogen_treatment constr
_refine_ls_matrix_type full
_refine_ls_number_parameters 354
_refine_ls_number_reflns 7730
_refine_ls_number_restraints 1
_refine_ls_restrained_S_all 1.033
_refine_ls_R_factor_all 0.0211
_refine_ls_R_factor_gt 0.0204
_refine_ls_shift/su_max 0.012
_refine_ls_shift/su_mean 0.000
_refine_ls_structure_factor_coef Fsqd
_refine_ls_weighting_details 'calc w=1/[\s^2^(Fo^2^)+(0.0313P)^2^+0.0274P] where P=(Fo^2^+2Fc^2^)/3'
_refine_ls_weighting_scheme calc
_refine_ls_wR_factor_gt 0.0562
_refine_ls_wR_factor_ref 0.0565
_reflns_number_gt 7549
_reflns_number_total 7730
_reflns_threshold_expression I>2\s(I)
_cod_data_source_file ic030331n_2.cif
_cod_data_source_block mn1471
_cod_original_cell_volume 1381.3(5)
_cod_original_sg_symbol_H-M 'P 21'
_cod_database_code 4310900

loop_
_symmetry_equiv_pos_as_xyz
'x, y, z'
'-x, y+1/2, -z'

loop_
_atom_site_label
_atom_site_type_symbol
_atom_site_fract_x
_atom_site_fract_y
_atom_site_fract_z
_atom_site_U_iso_or_equiv
_atom_site_adp_type
_atom_site_occupancy
_atom_site_symmetry_multiplicity
_atom_site_calc_flag
_atom_site_refinement_flags
_atom_site_disorder_assembly
_atom_site_disorder_group
Mn1 Mn 0.677226(19) 0.753506(11) 0.787425(13) 0.01066(4) Uani 1 1 d . . .
Cl1 Cl 0.54851(3) 0.671791(18) 0.63348(2) 0.01408(5) Uani 1 1 d . . .
O1 O 0.89695(13) 0.97425(7) 0.96085(8) 0.0239(2) Uani 1 1 d . . .
N1 N 0.66455(12) 0.88078(7) 0.70168(8) 0.01322(18) Uani 1 1 d . . .
N2 N 0.78902(12) 0.82936(7) 0.91131(9) 0.01388(18) Uani 1 1 d . . .
N3 N 0.74272(12) 0.64339(7) 0.91458(9) 0.01229(17) Uani 1 1 d . . .
N4 N 0.90481(12) 0.69856(7) 0.74347(8) 0.01307(18) Uani 1 1 d . . .
N5 N 0.47566(11) 0.75301(8) 0.88941(8) 0.01505(17) Uani 1 1 d . . .
C24 C 0.8610(2) 0.56038(11) 0.46271(13) 0.0301(3) Uani 1 1 d . . .
H24A H 0.9353 0.6114 0.4560 0.045 Uiso 1 1 calc R . .
H24B H 0.9207 0.5050 0.4943 0.045 Uiso 1 1 calc R . .
H24C H 0.7876 0.5788 0.5162 0.045 Uiso 1 1 calc R . .
C1 C 0.59038(15) 0.90102(9) 0.59155(10) 0.0163(2) Uani 1 1 d . . .
H1 H 0.5259 0.8550 0.5473 0.020 Uiso 1 1 calc R . .
C2 C 0.60623(17) 0.98805(9) 0.54102(11) 0.0202(2) Uani 1 1 d . . .
H2 H 0.5525 1.0014 0.4634 0.024 Uiso 1 1 calc R . .
C3 C 0.70119(17) 1.05508(9) 0.60523(11) 0.0206(2) Uani 1 1 d . . .
H3 H 0.7141 1.1145 0.5717 0.025 Uiso 1 1 calc R . .
C4 C 0.77766(16) 1.03420(9) 0.71985(11) 0.0180(2) Uani 1 1 d . . .
H4 H 0.8434 1.0789 0.7655 0.022 Uiso 1 1 calc R . .
C5 C 0.75521(14) 0.94677(8) 0.76521(10) 0.0138(2) Uani 1 1 d . . .
C6 C 0.82285(15) 0.91865(8) 0.89048(11) 0.0149(2) Uani 1 1 d . . .
C7 C 0.82378(15) 0.78838(8) 1.02987(10) 0.0152(2) Uani 1 1 d . . .
H7A H 0.7318 0.7966 1.0717 0.018 Uiso 1 1 calc R . .
H7B H 0.9177 0.8191 1.0767 0.018 Uiso 1 1 calc R . .
C8 C 0.85696(14) 0.68520(8) 1.01539(10) 0.0150(2) Uani 1 1 d . . .
H8A H 0.9674 0.6771 1.0003 0.018 Uiso 1 1 calc R . .
H8B H 0.8473 0.6520 1.0897 0.018 Uiso 1 1 calc R . .
C9 C 0.82473(14) 0.56926(8) 0.85641(10) 0.0135(2) Uani 1 1 d . . .
H9A H 0.7457 0.5332 0.8012 0.016 Uiso 1 1 calc R . .
H9B H 0.8800 0.5260 0.9169 0.016 Uiso 1 1 calc R . .
C10 C 0.94401(14) 0.61376(8) 0.78929(10) 0.0130(2) Uani 1 1 d . . .
C11 C 1.08504(14) 0.56967(8) 0.77549(10) 0.0161(2) Uani 1 1 d . . .
H11 H 1.1112 0.5103 0.8098 0.019 Uiso 1 1 calc R . .
C12 C 1.18686(15) 0.61422(9) 0.71047(11) 0.0180(2) Uani 1 1 d . . .
H12 H 1.2836 0.5854 0.6991 0.022 Uiso 1 1 calc R . .
C13 C 1.14576(15) 0.70161(9) 0.66207(11) 0.0174(2) Uani 1 1 d . . .
H13 H 1.2138 0.7332 0.6172 0.021 Uiso 1 1 calc R . .
C14 C 1.00394(14) 0.74157(9) 0.68059(10) 0.0155(2) Uani 1 1 d . . .
H14 H 0.9757 0.8012 0.6479 0.019 Uiso 1 1 calc R . .
C15 C 0.59741(14) 0.60522(8) 0.95318(11) 0.0148(2) Uani 1 1 d . . .
H15A H 0.6272 0.5725 1.0297 0.018 Uiso 1 1 calc R . .
H15B H 0.5465 0.5595 0.8941 0.018 Uiso 1 1 calc R . .
C16 C 0.48074(14) 0.68222(8) 0.96661(10) 0.0148(2) Uani 1 1 d . . .
C17 C 0.38150(15) 0.67846(10) 1.05187(11) 0.0202(2) Uani 1 1 d . . .
H17 H 0.3873 0.6276 1.1055 0.024 Uiso 1 1 calc R . .
C18 C 0.27389(15) 0.75054(11) 1.05690(11) 0.0236(2) Uani 1 1 d . . .
H18 H 0.2056 0.7500 1.1147 0.028 Uiso 1 1 calc R . .
C19 C 0.26748(16) 0.82322(10) 0.97656(13) 0.0240(3) Uani 1 1 d . . .
H19 H 0.1940 0.8729 0.9778 0.029 Uiso 1 1 calc R . .
C20 C 0.37067(15) 0.82209(9) 0.89411(11) 0.0196(2) Uani 1 1 d . . .
H20 H 0.3667 0.8720 0.8392 0.023 Uiso 1 1 calc R . .
C21 C 0.59059(17) 0.85557(10) 0.27223(12) 0.0238(3) Uani 1 1 d . . .
C22 C 0.63022(18) 0.76513(11) 0.32717(13) 0.0267(3) Uani 1 1 d . . .
H22A H 0.6523 0.7208 0.2669 0.040 Uiso 1 1 calc R . .
H22B H 0.5405 0.7426 0.3630 0.040 Uiso 1 1 calc R . .
H22C H 0.7246 0.7712 0.3885 0.040 Uiso 1 1 calc R . .
C23 C 0.7707(2) 0.53941(10) 0.34616(13) 0.0302(3) Uani 1 1 d . . .
Cl2 Cl 1.10776(3) 0.814899(19) 0.35112(2) 0.01593(6) Uani 1 1 d . . .
O2 O 1.26434(12) 0.79675(9) 0.41716(9) 0.0306(2) Uani 1 1 d . . .
O3 O 1.00537(14) 0.85063(8) 0.42931(9) 0.0299(2) Uani 1 1 d . . .
O4 O 1.11877(13) 0.88055(7) 0.25768(9) 0.0252(2) Uani 1 1 d . . .
O5 O 1.04145(13) 0.72867(7) 0.29944(9) 0.0263(2) Uani 1 1 d . . .
N6 N 0.56081(19) 0.92649(10) 0.22867(14) 0.0355(3) Uani 1 1 d . . .
N7 N 0.6977(3) 0.52531(11) 0.25480(14) 0.0529(5) Uani 1 1 d . . .

loop_
_atom_site_aniso_label
_atom_site_aniso_U_11
_atom_site_aniso_U_22
_atom_site_aniso_U_33
_atom_site_aniso_U_23
_atom_site_aniso_U_13
_atom_site_aniso_U_12
Mn1 0.01196(7) 0.00926(7) 0.01031(7) -0.00009(6) 0.00052(5) -0.00050(6)
Cl1 0.01416(12) 0.01350(12) 0.01403(11) -0.00241(9) 0.00068(9) -0.00179(9)
O1 0.0324(5) 0.0174(4) 0.0193(4) -0.0017(4) -0.0035(4) -0.0090(4)
N1 0.0149(4) 0.0113(4) 0.0129(4) -0.0006(3) 0.0009(3) 0.0007(3)
N2 0.0169(5) 0.0120(5) 0.0118(4) 0.0003(3) -0.0005(3) -0.0012(4)
N3 0.0125(4) 0.0117(4) 0.0129(4) -0.0005(3) 0.0028(3) -0.0006(3)
N4 0.0126(4) 0.0135(4) 0.0129(4) 0.0005(3) 0.0018(3) -0.0002(3)
N5 0.0142(4) 0.0151(4) 0.0155(4) -0.0025(4) 0.0015(3) 0.0006(4)
C24 0.0358(8) 0.0283(7) 0.0243(6) -0.0028(6) -0.0001(6) 0.0020(6)
C1 0.0198(5) 0.0137(5) 0.0144(5) -0.0003(4) -0.0001(4) 0.0004(4)
C2 0.0278(6) 0.0160(6) 0.0158(5) 0.0036(4) 0.0005(5) 0.0029(5)
C3 0.0288(7) 0.0132(5) 0.0204(6) 0.0038(4) 0.0055(5) 0.0007(5)
C4 0.0223(5) 0.0125(5) 0.0193(5) -0.0001(4) 0.0039(4) -0.0030(4)
C5 0.0152(5) 0.0115(5) 0.0142(5) -0.0010(4) 0.0013(4) -0.0004(4)
C6 0.0155(5) 0.0146(5) 0.0144(5) -0.0008(4) 0.0017(4) -0.0015(4)
C7 0.0191(5) 0.0141(5) 0.0115(5) 0.0002(4) -0.0001(4) -0.0008(4)
C8 0.0162(5) 0.0145(5) 0.0132(5) 0.0006(4) -0.0010(4) -0.0004(4)
C9 0.0139(5) 0.0106(5) 0.0168(5) 0.0018(4) 0.0046(4) 0.0015(4)
C10 0.0121(5) 0.0131(5) 0.0136(5) 0.0003(4) 0.0016(4) -0.0003(4)
C11 0.0145(5) 0.0160(5) 0.0176(5) 0.0012(4) 0.0023(4) 0.0025(4)
C12 0.0135(5) 0.0204(6) 0.0203(5) 0.0005(4) 0.0035(4) 0.0017(4)
C13 0.0155(5) 0.0201(6) 0.0172(5) 0.0009(4) 0.0046(4) -0.0021(4)
C14 0.0158(5) 0.0151(6) 0.0156(5) 0.0019(4) 0.0027(4) -0.0014(4)
C15 0.0142(5) 0.0139(5) 0.0172(5) 0.0019(4) 0.0054(4) -0.0009(4)
C16 0.0140(5) 0.0157(5) 0.0147(5) -0.0023(4) 0.0026(4) -0.0015(4)
C17 0.0189(6) 0.0248(6) 0.0179(5) -0.0019(5) 0.0063(4) -0.0042(5)
C18 0.0168(5) 0.0319(7) 0.0235(5) -0.0099(6) 0.0079(4) -0.0022(6)
C19 0.0169(6) 0.0242(6) 0.0310(6) -0.0103(5) 0.0043(5) 0.0032(5)
C20 0.0168(6) 0.0174(6) 0.0237(6) -0.0035(5) 0.0010(4) 0.0026(5)
C21 0.0254(6) 0.0224(6) 0.0232(6) -0.0036(5) 0.0031(5) -0.0011(5)
C22 0.0315(7) 0.0229(7) 0.0264(6) 0.0028(5) 0.0067(5) 0.0020(6)
C23 0.0490(9) 0.0161(6) 0.0250(7) -0.0009(5) 0.0041(6) -0.0016(6)
Cl2 0.01896(13) 0.01409(12) 0.01484(11) 0.00149(9) 0.00313(9) 0.00056(10)
O2 0.0210(5) 0.0392(6) 0.0286(5) 0.0087(5) -0.0043(4) -0.0006(4)
O3 0.0344(6) 0.0310(6) 0.0283(5) -0.0067(4) 0.0164(4) 0.0001(4)
O4 0.0332(5) 0.0194(5) 0.0237(5) 0.0099(4) 0.0067(4) 0.0009(4)
O5 0.0326(5) 0.0139(4) 0.0322(5) -0.0043(4) 0.0045(4) -0.0018(4)
N6 0.0424(8) 0.0231(6) 0.0377(7) 0.0018(5) -0.0033(6) 0.0015(6)
N7 0.0964(15) 0.0261(7) 0.0299(7) -0.0017(6) -0.0082(8) -0.0108(9)

loop_
_atom_type_symbol
_atom_type_description
_atom_type_scat_dispersion_real
_atom_type_scat_dispersion_imag
_atom_type_scat_source
C C 0.0033 0.0016 'International Tables Vol C Tables 4.2.6.8 and 6.1.1.4'
H H 0.0000 0.0000 'International Tables Vol C Tables 4.2.6.8 and 6.1.1.4'
N N 0.0061 0.0033 'International Tables Vol C Tables 4.2.6.8 and 6.1.1.4'
O O 0.0106 0.0060 'International Tables Vol C Tables 4.2.6.8 and 6.1.1.4'
Cl Cl 0.1484 0.1585 'International Tables Vol C Tables 4.2.6.8 and 6.1.1.4'
Mn Mn 0.3368 0.7283 'International Tables Vol C Tables 4.2.6.8 and 6.1.1.4'

loop_
_geom_angle_atom_site_label_1
_geom_angle_atom_site_label_2
_geom_angle_atom_site_label_3
_geom_angle
_geom_angle_site_symmetry_1
_geom_angle_site_symmetry_3
_geom_angle_publ_flag
N2 Mn1 N1 80.17(4) . . ?
N2 Mn1 N3 82.86(4) . . ?
N1 Mn1 N3 162.59(4) . . ?
N2 Mn1 N4 91.39(4) . . ?
N1 Mn1 N4 100.68(4) . . ?
N3 Mn1 N4 75.82(4) . . ?
N2 Mn1 N5 86.87(4) . . ?
N1 Mn1 N5 105.48(4) . . ?
N3 Mn1 N5 77.29(4) . . ?
N4 Mn1 N5 153.06(4) . . ?
N2 Mn1 Cl1 176.24(3) . . ?
N1 Mn1 Cl1 96.24(3) . . ?
N3 Mn1 Cl1 100.64(3) . . ?
N4 Mn1 Cl1 88.14(3) . . ?
N5 Mn1 Cl1 95.23(3) . . ?
C1 N1 C5 119.30(10) . . ?
C1 N1 Mn1 127.96(8) . . ?
C5 N1 Mn1 112.49(8) . . ?
C6 N2 C7 122.10(10) . . ?
C6 N2 Mn1 120.45(8) . . ?
C7 N2 Mn1 117.27(8) . . ?
C15 N3 C9 110.12(9) . . ?
C15 N3 C8 112.54(9) . . ?
C9 N3 C8 109.67(9) . . ?
C15 N3 Mn1 109.62(7) . . ?
C9 N3 Mn1 108.07(7) . . ?
C8 N3 Mn1 106.67(7) . . ?
C10 N4 C14 119.11(10) . . ?
C10 N4 Mn1 113.70(7) . . ?
C14 N4 Mn1 127.17(8) . . ?
C20 N5 C16 118.85(10) . . ?
C20 N5 Mn1 126.42(9) . . ?
C16 N5 Mn1 113.77(8) . . ?
N1 C1 C2 121.35(12) . . ?
C3 C2 C1 119.37(12) . . ?
C2 C3 C4 119.28(12) . . ?
C5 C4 C3 118.37(12) . . ?
N1 C5 C4 122.31(11) . . ?
N1 C5 C6 114.64(10) . . ?
C4 C5 C6 122.99(11) . . ?
O1 C6 N2 127.16(12) . . ?
O1 C6 C5 121.47(11) . . ?
N2 C6 C5 111.37(10) . . ?
N2 C7 C8 107.64(9) . . ?
N3 C8 C7 111.32(10) . . ?
N3 C9 C10 109.18(9) . . ?
N4 C10 C11 122.11(10) . . ?
N4 C10 C9 115.87(10) . . ?
C11 C10 C9 122.02(11) . . ?
C12 C11 C10 118.58(11) . . ?
C11 C12 C13 119.37(11) . . ?
C14 C13 C12 118.74(11) . . ?
N4 C14 C13 122.08(11) . . ?
N3 C15 C16 110.71(10) . . ?
N5 C16 C17 122.20(11) . . ?
N5 C16 C15 115.94(10) . . ?
C17 C16 C15 121.83(11) . . ?
C18 C17 C16 118.69(12) . . ?
C19 C18 C17 119.18(11) . . ?
C18 C19 C20 118.75(12) . . ?
N5 C20 C19 122.33(13) . . ?
N6 C21 C22 179.34(17) . . ?
N7 C23 C24 178.07(19) . . ?
O4 Cl2 O3 110.36(7) . . ?
O4 Cl2 O2 109.85(7) . . ?
O3 Cl2 O2 109.84(7) . . ?
O4 Cl2 O5 108.98(6) . . ?
O3 Cl2 O5 108.87(7) . . ?
O2 Cl2 O5 108.91(7) . . ?

loop_
_geom_bond_atom_site_label_1
_geom_bond_atom_site_label_2
_geom_bond_distance
_geom_bond_site_symmetry_2
_geom_bond_publ_flag
Mn1 N2 1.9133(11) . ?
Mn1 N1 2.0696(11) . ?
Mn1 N3 2.1599(10) . ?
Mn1 N4 2.2254(11) . ?
Mn1 N5 2.2292(10) . ?
Mn1 Cl1 2.2472(4) . ?
O1 C6 1.2318(15) . ?
N1 C1 1.3458(15) . ?
N1 C5 1.3560(15) . ?
N2 C6 1.3445(16) . ?
N2 C7 1.4646(15) . ?
N3 C15 1.4856(15) . ?
N3 C9 1.4894(15) . ?
N3 C8 1.5064(16) . ?
N4 C10 1.3464(15) . ?
N4 C14 1.3463(14) . ?
N5 C20 1.3426(16) . ?
N5 C16 1.3434(16) . ?
C24 C23 1.458(2) . ?
C1 C2 1.3934(17) . ?
C2 C3 1.3876(19) . ?
C3 C4 1.3982(18) . ?
C4 C5 1.3843(17) . ?
C5 C6 1.5100(17) . ?
C7 C8 1.5230(18) . ?
C9 C10 1.5126(16) . ?
C10 C11 1.3894(16) . ?
C11 C12 1.3886(17) . ?
C12 C13 1.3934(18) . ?
C13 C14 1.3845(17) . ?
C15 C16 1.5114(17) . ?
C16 C17 1.3935(16) . ?
C17 C18 1.390(2) . ?
C18 C19 1.387(2) . ?
C19 C20 1.3917(18) . ?
C21 N6 1.144(2) . ?
C21 C22 1.459(2) . ?
C23 N7 1.143(2) . ?
Cl2 O4 1.4409(10) . ?
Cl2 O3 1.4429(10) . ?
Cl2 O2 1.4439(11) . ?
Cl2 O5 1.4468(10) . ?
